data_7033914
loop_
_publ_author_name
'Dhayal, Rajendra S.'
'Liao, Jian-Hong'
'Hou, Hsing-Nan'
'Ervilita, Ria'
'Liao, Ping-Kuei'
'Liu, C. W.'

_publ_section_title
;
 Copper(i) diselenocarbamate clusters: synthesis, structures and
 single-source precursors for Cu and Se composite materials.
;
_journal_issue 12
_journal_name_full 'Dalton transactions (Cambridge, England : 2003)'
_journal_page_first 5898
_journal_page_last 5908
_journal_paper_doi 10.1039/c4dt03810j
_journal_volume 44
_journal_year 2015
_chemical_formula_sum 'C31 H63 Cl2 Cu7 N6 Se12'
_chemical_formula_weight 1983.07
_chemical_properties_physical 'Air-sensitive, Heat-sensitive'
_space_group_crystal_system monoclinic
_space_group_IT_number 15
_space_group_name_Hall '-C 2yc'
_space_group_name_H-M_alt 'C 1 2/c 1'
_symmetry_space_group_name_Hall '-C 2yc'
_symmetry_space_group_name_H-M 'C 1 2/c 1'
_atom_sites_solution_hydrogens mixed
_audit_block_doi 10.5517/cc13tk9s
_audit_creation_method SHELXL-2014/7
_audit_update_record
;
2015-01-21 deposited with the CCDC.
2015-02-05 downloaded from the CCDC.
;
_cell_angle_alpha 90
_cell_angle_beta 91.2070(8)
_cell_angle_gamma 90
_cell_formula_units_Z 4
_cell_length_a 19.1629(6)
_cell_length_b 11.8176(4)
_cell_length_c 24.1013(7)
_cell_measurement_reflns_used 9991
_cell_measurement_temperature 150(2)
_cell_measurement_theta_max 26.35
_cell_measurement_theta_min 2.19
_cell_volume 5456.8(3)
_computing_cell_refinement 'Bruker SAINT (Bruker APEX2 v2014.11-0)'
_computing_data_collection 'Bruker APEX2 v2014.11-0'
_computing_data_reduction 'Bruker SAINT (Bruker APEX2 v2014.11-0)'
_computing_molecular_graphics 'Bruker SHELXTL'
_computing_publication_material 'Bruker SHELXTL'
_computing_structure_refinement 'SHELXL-2014/7 (Sheldrick, 2014)'
_computing_structure_solution 'SHELXS-97 (Sheldrick 2008)'
_diffrn_ambient_temperature 150(2)
_diffrn_measured_fraction_theta_full 1.000
_diffrn_measured_fraction_theta_max 0.998
_diffrn_measurement_device_type 'Bruker APEX-II CCD'
_diffrn_measurement_method '\f and \w scans'
_diffrn_radiation_type MoK\a
_diffrn_radiation_wavelength 0.71073
_diffrn_reflns_av_R_equivalents 0.0384
_diffrn_reflns_av_unetI/netI 0.0291
_diffrn_reflns_Laue_measured_fraction_full 1.000
_diffrn_reflns_Laue_measured_fraction_max 0.998
_diffrn_reflns_limit_h_max 23
_diffrn_reflns_limit_h_min -23
_diffrn_reflns_limit_k_max 14
_diffrn_reflns_limit_k_min -14
_diffrn_reflns_limit_l_max 30
_diffrn_reflns_limit_l_min -30
_diffrn_reflns_number 26936
_diffrn_reflns_point_group_measured_fraction_full 1.000
_diffrn_reflns_point_group_measured_fraction_max 0.998
_diffrn_reflns_theta_full 25.242
_diffrn_reflns_theta_max 26.418
_diffrn_reflns_theta_min 1.690
_exptl_absorpt_coefficient_mu 10.809
_exptl_absorpt_correction_T_max 0.7454
_exptl_absorpt_correction_T_min 0.5044
_exptl_absorpt_correction_type multi-scan
_exptl_absorpt_process_details SADABS
_exptl_crystal_colour yellow
_exptl_crystal_density_diffrn 2.414
_exptl_crystal_description plate
_exptl_crystal_F_000 3744
_exptl_crystal_size_max 0.220
_exptl_crystal_size_mid 0.210
_exptl_crystal_size_min 0.110
_refine_diff_density_max 2.305
_refine_diff_density_min -1.534
_refine_diff_density_rms 0.124
_refine_ls_extinction_method none
_refine_ls_goodness_of_fit_ref 1.036
_refine_ls_hydrogen_treatment mixed
_refine_ls_matrix_type full
_refine_ls_number_parameters 314
_refine_ls_number_reflns 5589
_refine_ls_number_restraints 1
_refine_ls_restrained_S_all 1.041
_refine_ls_R_factor_all 0.0421
_refine_ls_R_factor_gt 0.0325
_refine_ls_shift/su_max 0.001
_refine_ls_shift/su_mean 0.000
_refine_ls_structure_factor_coef Fsqd
_refine_ls_weighting_details 'w=1/[\s^2^(Fo^2^)+(0.0289P)^2^+39.2829P] where P=(Fo^2^+2Fc^2^)/3'
_refine_ls_weighting_scheme calc
_refine_ls_wR_factor_gt 0.0709
_refine_ls_wR_factor_ref 0.0743
_reflns_Friedel_coverage 0.000
_reflns_number_gt 4728
_reflns_number_total 5589
_reflns_threshold_expression 'I > 2\s(I)'
_cod_data_source_file c4dt03810j2.cif
_cod_data_source_block 5H
_cod_depositor_comments 'Adding full bibliography for 7033910--7033914.cif.'
_cod_database_code 7033914
_shelx_shelxl_version_number 2014/7
_shelx_space_group_comment
; 
The symmetry employed for this shelxl refinement is uniquely defined 
by the following loop, which should always be used as a source of 
symmetry information in preference to the above space-group names. 
They are only intended as comments. 
;
_shelx_estimated_absorpt_t_min 0.200
_shelx_estimated_absorpt_t_max 0.383

loop_
_space_group_symop_operation_xyz
'x, y, z'
'-x, y, -z+1/2'
'x+1/2, y+1/2, z'
'-x+1/2, y+1/2, -z+1/2'
'-x, -y, -z'
'x, -y, z-1/2'
'-x+1/2, -y+1/2, -z'
'x+1/2, -y+1/2, z-1/2'

loop_
_atom_site_label
_atom_site_type_symbol
_atom_site_fract_x
_atom_site_fract_y
_atom_site_fract_z
_atom_site_U_iso_or_equiv
_atom_site_adp_type
_atom_site_occupancy
_atom_site_site_symmetry_order
_atom_site_calc_flag
_atom_site_refinement_flags_posn
_atom_site_refinement_flags_adp
_atom_site_refinement_flags_occupancy
_atom_site_disorder_assembly
_atom_site_disorder_group
C1 C 0.0830(2) 0.7020(3) 0.06668(17) 0.0176(8) Uani 1 1 d . . . . .
C2 C 0.0751(3) 0.4953(4) 0.0751(2) 0.0317(11) Uani 1 1 d . . . . .
H2A H 0.1098 0.4335 0.0724 0.038 Uiso 1 1 calc R U . . .
H2B H 0.0463 0.4947 0.0406 0.038 Uiso 1 1 calc R U . . .
C3 C 0.0290(3) 0.4721(5) 0.1234(3) 0.0451(14) Uani 1 1 d . . . . .
H3A H 0.0572 0.4724 0.1578 0.068 Uiso 1 1 calc R U . . .
H3B H 0.0068 0.3980 0.1186 0.068 Uiso 1 1 calc R U . . .
H3C H -0.0069 0.5309 0.1253 0.068 Uiso 1 1 calc R U . . .
C4 C 0.1879(3) 0.5950(4) 0.0951(2) 0.0361(12) Uani 1 1 d . . . . .
H4A H 0.2084 0.5308 0.0747 0.043 Uiso 1 1 calc R U . . .
H4B H 0.2125 0.6647 0.0838 0.043 Uiso 1 1 calc R U . . .
C5 C 0.1995(3) 0.5774(7) 0.1552(3) 0.073(2) Uani 1 1 d . . . . .
H5A H 0.1793 0.6406 0.1756 0.109 Uiso 1 1 calc R U . . .
H5B H 0.2497 0.5732 0.1634 0.109 Uiso 1 1 calc R U . . .
H5C H 0.1772 0.5066 0.1664 0.109 Uiso 1 1 calc R U . . .
C6 C -0.0887(2) 1.0892(4) 0.15170(18) 0.0228(9) Uani 1 1 d . . . . .
C7 C -0.1508(3) 1.2270(5) 0.2093(2) 0.0440(14) Uani 1 1 d . . . . .
H7A H -0.1875 1.2140 0.2369 0.053 Uiso 1 1 calc R U . . .
H7B H -0.1742 1.2497 0.1740 0.053 Uiso 1 1 calc R U . . .
C8 C -0.1046(5) 1.3220(6) 0.2291(3) 0.074(2) Uani 1 1 d . . . . .
H8A H -0.0811 1.3001 0.2639 0.112 Uiso 1 1 calc R U . . .
H8B H -0.1330 1.3897 0.2352 0.112 Uiso 1 1 calc R U . . .
H8C H -0.0697 1.3381 0.2010 0.112 Uiso 1 1 calc R U . . .
C9 C -0.1020(3) 1.0524(5) 0.2512(2) 0.0394(13) Uani 1 1 d . . . . .
H9A H -0.1009 1.1035 0.2838 0.047 Uiso 1 1 calc R U . . .
H9B H -0.0561 1.0143 0.2495 0.047 Uiso 1 1 calc R U . . .
C10 C -0.1578(3) 0.9646(5) 0.2590(2) 0.0462(15) Uani 1 1 d . . . . .
H10A H -0.2038 1.0005 0.2564 0.069 Uiso 1 1 calc R U . . .
H10B H -0.1517 0.9294 0.2956 0.069 Uiso 1 1 calc R U . . .
H10C H -0.1542 0.9065 0.2302 0.069 Uiso 1 1 calc R U . . .
C11 C 0.1858(2) 1.1280(4) 0.05535(18) 0.0193(9) Uani 1 1 d . . . . .
C12 C 0.3127(2) 1.0951(4) 0.0532(2) 0.0323(11) Uani 1 1 d . . . . .
H12A H 0.3516 1.1383 0.0707 0.039 Uiso 1 1 calc R U . . .
H12B H 0.3088 1.1177 0.0137 0.039 Uiso 1 1 calc R U . . .
C13 C 0.3289(3) 0.9691(5) 0.0568(3) 0.0445(15) Uani 1 1 d . . . . .
H13A H 0.3304 0.9457 0.0959 0.067 Uiso 1 1 calc R U . . .
H13B H 0.3741 0.9543 0.0402 0.067 Uiso 1 1 calc R U . . .
H13C H 0.2924 0.9264 0.0368 0.067 Uiso 1 1 calc R U . . .
C14 C 0.2557(3) 1.1412(6) 0.1412(2) 0.0435(15) Uani 1 1 d . . . . .
H14A H 0.2959 1.0961 0.1552 0.052 Uiso 1 1 calc R U . . .
H14B H 0.2134 1.1134 0.1598 0.052 Uiso 1 1 calc R U . . .
C15 C 0.2670(4) 1.2618(7) 0.1560(3) 0.067(2) Uani 1 1 d . . . . .
H15A H 0.3084 1.2901 0.1373 0.101 Uiso 1 1 calc R U . . .
H15B H 0.2739 1.2687 0.1963 0.101 Uiso 1 1 calc R U . . .
H15C H 0.2261 1.3062 0.1442 0.101 Uiso 1 1 calc R U . . .
C16 C 0.0123(7) 0.7232(9) 0.2298(5) 0.068(5) Uani 0.5 1 d D . P A -1
H16A H 0.0276 0.7294 0.1910 0.081 Uiso 0.5 1 calc R U P A -1
H16B H 0.0075 0.8006 0.2450 0.081 Uiso 0.5 1 calc R U P A -1
Cl1 Cl 0.07325(13) 0.6495(2) 0.26833(11) 0.0926(7) Uani 1 1 d D . . . .
Cu1 Cu 0.12355(8) 0.92040(11) -0.01311(5) 0.0173(3) Uani 0.4444 1 d . . P . .
Cu2 Cu 0.06852(8) 1.12897(13) -0.05746(6) 0.0225(3) Uani 0.4444 1 d . . P . .
Cu3 Cu 0.0069(2) 1.1917(4) 0.04480(17) 0.0193(8) Uani 0.1667 1 d . . P . .
Cu4 Cu 0.05483(8) 0.97939(12) 0.09362(7) 0.0218(3) Uani 0.4444 1 d . . P . .
Cu5 Cu 0.08315(9) 0.93471(12) -0.01044(5) 0.0310(3) Uani 0.5 1 d . . P . .
Cu6 Cu 0.04805(8) 1.10019(14) -0.03589(9) 0.0439(4) Uani 0.5 1 d . . P . .
Cu7 Cu 0.00486(8) 1.13925(14) 0.03219(6) 0.0264(3) Uani 0.5 1 d . . P . .
Cu8 Cu 0.03887(8) 0.99084(13) 0.06761(7) 0.0295(3) Uani 0.5 1 d . . P . .
N1 N 0.1127(2) 0.6051(3) 0.07918(17) 0.0251(8) Uani 1 1 d . . . . .
N2 N -0.1129(2) 1.1206(4) 0.20049(16) 0.0293(9) Uani 1 1 d . . . . .
N3 N 0.24729(19) 1.1235(3) 0.08103(16) 0.0253(8) Uani 1 1 d . . . . .
Se1 Se 0.13364(2) 0.83854(4) 0.07505(2) 0.02299(11) Uani 1 1 d . . . . .
Se2 Se 0.00945(2) 1.29737(4) -0.03814(2) 0.02634(12) Uani 1 1 d . . . . .
Se3 Se -0.04309(2) 0.94833(4) 0.14509(2) 0.02569(11) Uani 1 1 d . . . . .
Se4 Se -0.10020(3) 1.18729(4) 0.09081(2) 0.02766(12) Uani 1 1 d . . . . .
Se5 Se 0.17847(2) 1.09569(4) -0.02117(2) 0.02226(11) Uani 1 1 d . . . . .
Se6 Se 0.10554(2) 1.16576(4) 0.09573(2) 0.02165(11) Uani 1 1 d . . . . .
H0 H 0.0000 1.0000 0.0000 0.03(2) Uiso 1 2 d S . P . .

loop_
_atom_site_aniso_label
_atom_site_aniso_U_11
_atom_site_aniso_U_22
_atom_site_aniso_U_33
_atom_site_aniso_U_23
_atom_site_aniso_U_13
_atom_site_aniso_U_12
C1 0.020(2) 0.017(2) 0.016(2) -0.0010(17) -0.0035(17) 0.0017(17)
C2 0.030(3) 0.018(2) 0.046(3) 0.000(2) -0.008(2) -0.001(2)
C3 0.047(3) 0.034(3) 0.054(4) 0.010(3) 0.000(3) -0.008(3)
C4 0.023(3) 0.028(3) 0.057(4) 0.002(2) -0.004(2) 0.006(2)
C5 0.040(4) 0.107(6) 0.070(5) 0.035(5) -0.023(3) -0.012(4)
C6 0.019(2) 0.031(2) 0.018(2) -0.0043(19) -0.0015(17) -0.0020(19)
C7 0.059(4) 0.041(3) 0.033(3) -0.007(2) 0.026(3) 0.009(3)
C8 0.118(7) 0.051(4) 0.055(4) -0.022(3) 0.029(4) -0.021(4)
C9 0.049(3) 0.057(4) 0.013(2) -0.006(2) 0.005(2) 0.006(3)
C10 0.066(4) 0.044(3) 0.029(3) -0.001(3) 0.014(3) 0.002(3)
C11 0.020(2) 0.016(2) 0.021(2) 0.0038(17) 0.0002(17) -0.0027(17)
C12 0.015(2) 0.041(3) 0.041(3) 0.011(2) 0.001(2) -0.002(2)
C13 0.026(3) 0.045(3) 0.062(4) 0.022(3) 0.005(3) 0.008(2)
C14 0.025(3) 0.076(4) 0.029(3) 0.014(3) -0.007(2) -0.014(3)
C15 0.064(4) 0.107(6) 0.031(3) -0.014(4) 0.005(3) -0.051(4)
C16 0.125(14) 0.027(6) 0.049(8) 0.007(5) -0.024(9) -0.027(8)
Cl1 0.0880(16) 0.0871(16) 0.1025(18) 0.0000(13) -0.0044(13) -0.0051(13)
Cu1 0.0191(7) 0.0173(6) 0.0156(6) -0.0002(5) -0.0002(6) 0.0002(6)
Cu2 0.0196(8) 0.0240(8) 0.0238(8) -0.0055(6) -0.0048(6) 0.0016(6)
Cu3 0.0186(18) 0.022(2) 0.0169(19) -0.0041(17) 0.0021(14) -0.0002(18)
Cu4 0.0232(8) 0.0195(7) 0.0228(8) -0.0004(7) 0.0048(7) 0.0012(6)
Cu5 0.0365(8) 0.0382(8) 0.0182(6) 0.0014(5) 0.0013(6) 0.0133(7)
Cu6 0.0238(8) 0.0350(9) 0.0729(13) 0.0232(8) 0.0003(8) 0.0012(6)
Cu7 0.0235(7) 0.0331(8) 0.0223(7) 0.0029(6) -0.0042(5) 0.0016(7)
Cu8 0.0254(8) 0.0406(8) 0.0225(8) -0.0015(7) 0.0019(6) 0.0073(6)
N1 0.025(2) 0.0165(18) 0.034(2) 0.0000(16) -0.0049(17) 0.0019(16)
N2 0.029(2) 0.039(2) 0.020(2) -0.0109(18) 0.0065(17) 0.0025(18)
N3 0.0192(19) 0.032(2) 0.025(2) 0.0069(17) -0.0035(16) -0.0045(16)
Se1 0.0204(2) 0.0200(2) 0.0283(2) 0.00486(18) -0.00787(18) -0.00252(18)
Se2 0.0179(2) 0.0187(2) 0.0421(3) 0.0038(2) -0.0081(2) -0.00072(18)
Se3 0.0313(3) 0.0305(3) 0.0155(2) 0.00286(18) 0.00424(18) 0.0054(2)
Se4 0.0366(3) 0.0254(2) 0.0212(2) -0.00176(19) 0.0060(2) 0.0090(2)
Se5 0.0188(2) 0.0289(2) 0.0192(2) -0.00037(18) 0.00208(17) -0.00205(18)
Se6 0.0214(2) 0.0236(2) 0.0200(2) -0.00362(18) 0.00087(17) -0.00080(18)

loop_
_atom_type_symbol
_atom_type_description
_atom_type_scat_dispersion_real
_atom_type_scat_dispersion_imag
_atom_type_scat_source
C C 0.0033 0.0016 'International Tables Vol C Tables 4.2.6.8 and 6.1.1.4'
H H 0.0000 0.0000 'International Tables Vol C Tables 4.2.6.8 and 6.1.1.4'
N N 0.0061 0.0033 'International Tables Vol C Tables 4.2.6.8 and 6.1.1.4'
Cl Cl 0.1484 0.1585 'International Tables Vol C Tables 4.2.6.8 and 6.1.1.4'
Cu Cu 0.3201 1.2651 'International Tables Vol C Tables 4.2.6.8 and 6.1.1.4'
Se Se -0.0929 2.2259 'International Tables Vol C Tables 4.2.6.8 and 6.1.1.4'

loop_
_geom_angle_atom_site_label_1
_geom_angle_atom_site_label_2
_geom_angle_atom_site_label_3
_geom_angle
_geom_angle_site_symmetry_1
_geom_angle_site_symmetry_3
N1 C1 Se2 119.2(3) . 5_575
N1 C1 Se1 120.0(3) . .
Se2 C1 Se1 120.7(2) 5_575 .
N1 C2 C3 113.6(4) . .
N1 C2 H2A 108.8 . .
C3 C2 H2A 108.8 . .
N1 C2 H2B 108.8 . .
C3 C2 H2B 108.8 . .
H2A C2 H2B 107.7 . .
C2 C3 H3A 109.5 . .
C2 C3 H3B 109.5 . .
H3A C3 H3B 109.5 . .
C2 C3 H3C 109.5 . .
H3A C3 H3C 109.5 . .
H3B C3 H3C 109.5 . .
C5 C4 N1 113.0(5) . .
C5 C4 H4A 109.0 . .
N1 C4 H4A 109.0 . .
C5 C4 H4B 109.0 . .
N1 C4 H4B 109.0 . .
H4A C4 H4B 107.8 . .
C4 C5 H5A 109.5 . .
C4 C5 H5B 109.5 . .
H5A C5 H5B 109.5 . .
C4 C5 H5C 109.5 . .
H5A C5 H5C 109.5 . .
H5B C5 H5C 109.5 . .
N2 C6 Se4 118.8(4) . .
N2 C6 Se3 119.5(3) . .
Se4 C6 Se3 121.7(2) . .
N2 C7 C8 113.2(5) . .
N2 C7 H7A 108.9 . .
C8 C7 H7A 108.9 . .
N2 C7 H7B 108.9 . .
C8 C7 H7B 108.9 . .
H7A C7 H7B 107.7 . .
C7 C8 H8A 109.5 . .
C7 C8 H8B 109.5 . .
H8A C8 H8B 109.5 . .
C7 C8 H8C 109.5 . .
H8A C8 H8C 109.5 . .
H8B C8 H8C 109.5 . .
N2 C9 C10 113.1(4) . .
N2 C9 H9A 109.0 . .
C10 C9 H9A 109.0 . .
N2 C9 H9B 109.0 . .
C10 C9 H9B 109.0 . .
H9A C9 H9B 107.8 . .
C9 C10 H10A 109.5 . .
C9 C10 H10B 109.5 . .
H10A C10 H10B 109.5 . .
C9 C10 H10C 109.5 . .
H10A C10 H10C 109.5 . .
H10B C10 H10C 109.5 . .
N3 C11 Se5 119.9(3) . .
N3 C11 Se6 119.7(3) . .
Se5 C11 Se6 120.4(2) . .
N3 C12 C13 111.8(4) . .
N3 C12 H12A 109.2 . .
C13 C12 H12A 109.2 . .
N3 C12 H12B 109.2 . .
C13 C12 H12B 109.2 . .
H12A C12 H12B 107.9 . .
C12 C13 H13A 109.5 . .
C12 C13 H13B 109.5 . .
H13A C13 H13B 109.5 . .
C12 C13 H13C 109.5 . .
H13A C13 H13C 109.5 . .
H13B C13 H13C 109.5 . .
N3 C14 C15 112.7(5) . .
N3 C14 H14A 109.1 . .
C15 C14 H14A 109.1 . .
N3 C14 H14B 109.1 . .
C15 C14 H14B 109.1 . .
H14A C14 H14B 107.8 . .
C14 C15 H15A 109.5 . .
C14 C15 H15B 109.5 . .
H15A C15 H15B 109.5 . .
C14 C15 H15C 109.5 . .
H15A C15 H15C 109.5 . .
H15B C15 H15C 109.5 . .
Cl1 C16 Cl1 109.9(6) . 2
Cl1 C16 H16A 109.7 . .
Cl1 C16 H16A 109.7 2 .
Cl1 C16 H16B 109.7 . .
Cl1 C16 H16B 109.7 2 .
H16A C16 H16B 108.2 . .
Cu5 Cu1 Se4 90.60(15) . 5_575
Cu5 Cu1 Se5 105.02(16) . .
Se4 Cu1 Se5 120.25(6) 5_575 .
Cu5 Cu1 Se1 94.37(15) . .
Se4 Cu1 Se1 121.45(6) 5_575 .
Se5 Cu1 Se1 114.45(5) . .
Cu5 Cu1 Cu7 31.90(14) . 5_575
Se4 Cu1 Cu7 62.44(5) 5_575 5_575
Se5 Cu1 Cu7 130.92(7) . 5_575
Se1 Cu1 Cu7 96.24(6) . 5_575
Cu5 Cu1 Cu6 46.51(14) . .
Se4 Cu1 Cu6 100.42(7) 5_575 .
Se5 Cu1 Cu6 60.73(5) . .
Se1 Cu1 Cu6 124.06(7) . .
Cu7 Cu1 Cu6 70.46(6) 5_575 .
Cu5 Cu1 Cu8 43.44(13) . .
Se4 Cu1 Cu8 130.51(7) 5_575 .
Se5 Cu1 Cu8 93.75(6) . .
Se1 Cu1 Cu8 60.71(5) . .
Cu7 Cu1 Cu8 68.14(6) 5_575 .
Cu6 Cu1 Cu8 64.04(7) . .
Cu5 Cu1 Cu2 59.93(14) . .
Se4 Cu1 Cu2 96.20(5) 5_575 .
Se5 Cu1 Cu2 51.04(4) . .
Se1 Cu1 Cu2 135.58(7) . .
Cu7 Cu1 Cu2 80.09(6) 5_575 .
Cu6 Cu1 Cu2 14.53(4) . .
Cu8 Cu1 Cu2 77.40(6) . .
Cu5 Cu1 Cu3 44.65(16) . 5_575
Se4 Cu1 Cu3 52.00(9) 5_575 5_575
Se5 Cu1 Cu3 140.10(10) . 5_575
Se1 Cu1 Cu3 95.97(9) . 5_575
Cu7 Cu1 Cu3 12.75(8) 5_575 5_575
Cu6 Cu1 Cu3 81.22(10) . 5_575
Cu8 Cu1 Cu3 78.67(10) . 5_575
Cu2 Cu1 Cu3 89.23(10) . 5_575
Cu5 Cu1 Cu4 55.64(13) . .
Se4 Cu1 Cu4 138.25(7) 5_575 .
Se5 Cu1 Cu4 94.13(5) . .
Se1 Cu1 Cu4 49.14(4) . .
Cu7 Cu1 Cu4 77.45(6) 5_575 .
Cu6 Cu1 Cu4 74.97(7) . .
Cu8 Cu1 Cu4 12.84(3) . .
Cu2 Cu1 Cu4 87.44(6) . .
Cu3 Cu1 Cu4 86.61(9) 5_575 .
Cu6 Cu2 Se5 98.6(2) . .
Cu6 Cu2 Se2 89.2(2) . .
Se5 Cu2 Se2 120.86(6) . .
Cu6 Cu2 Se3 110.5(2) . 5_575
Se5 Cu2 Se3 116.61(6) . 5_575
Se2 Cu2 Se3 114.74(6) . 5_575
Cu6 Cu2 Cu8 50.4(2) . 5_575
Se5 Cu2 Cu8 133.23(8) . 5_575
Se2 Cu2 Cu8 95.75(6) . 5_575
Se3 Cu2 Cu8 62.41(5) 5_575 5_575
Cu6 Cu2 Cu7 30.96(19) . .
Se5 Cu2 Cu7 98.00(6) . .
Se2 Cu2 Cu7 62.69(5) . .
Se3 Cu2 Cu7 134.45(8) 5_575 .
Cu8 Cu2 Cu7 72.42(7) 5_575 .
Cu6 Cu2 Cu5 48.35(18) . .
Se5 Cu2 Cu5 65.74(6) . .
Se2 Cu2 Cu5 136.01(8) . .
Se3 Cu2 Cu5 93.89(6) 5_575 .
Cu8 Cu2 Cu5 67.69(7) 5_575 .
Cu7 Cu2 Cu5 73.38(7) . .
Cu6 Cu2 Cu4 63.5(2) . 5_575
Se5 Cu2 Cu4 142.97(8) . 5_575
Se2 Cu2 Cu4 92.41(6) . 5_575
Se3 Cu2 Cu4 52.07(4) 5_575 5_575
Cu8 Cu2 Cu4 13.75(4) 5_575 5_575
Cu7 Cu2 Cu4 82.41(7) . 5_575
Cu5 Cu2 Cu4 79.23(7) . 5_575
Cu6 Cu2 Cu3 43.8(2) . .
Se5 Cu2 Cu3 96.24(10) . .
Se2 Cu2 Cu3 52.88(9) . .
Se3 Cu2 Cu3 142.93(11) 5_575 .
Cu8 Cu2 Cu3 82.94(10) 5_575 .
Cu7 Cu2 Cu3 12.84(8) . .
Cu5 Cu2 Cu3 83.96(10) . .
Cu4 Cu2 Cu3 91.45(10) 5_575 .
Cu6 Cu2 Cu1 62.70(18) . .
Se5 Cu2 Cu1 52.14(4) . .
Se2 Cu2 Cu1 146.00(7) . .
Se3 Cu2 Cu1 93.93(5) 5_575 .
Cu8 Cu2 Cu1 81.15(7) 5_575 .
Cu7 Cu2 Cu1 84.41(7) . .
Cu5 Cu2 Cu1 15.54(4) . .
Cu4 Cu2 Cu1 91.38(6) 5_575 .
Cu3 Cu2 Cu1 93.27(10) . .
Cu7 Cu3 Se6 98.9(4) . .
Cu7 Cu3 Se4 98.4(4) . .
Se6 Cu3 Se4 118.05(17) . .
Cu7 Cu3 Se2 96.0(4) . .
Se6 Cu3 Se2 120.09(18) . .
Se4 Cu3 Se2 116.45(17) . .
Cu7 Cu3 Cu6 41.2(3) . .
Se6 Cu3 Cu6 95.41(16) . .
Se4 Cu3 Cu6 133.14(19) . .
Se2 Cu3 Cu6 62.21(11) . .
Cu7 Cu3 Cu5 42.4(4) . 5_575
Se6 Cu3 Cu5 133.4(2) . 5_575
Se4 Cu3 Cu5 61.60(11) . 5_575
Se2 Cu3 Cu5 93.70(15) . 5_575
Cu6 Cu3 Cu5 71.62(13) . 5_575
Cu7 Cu3 Cu8 42.2(4) . .
Se6 Cu3 Cu8 63.48(11) . .
Se4 Cu3 Cu8 95.00(15) . .
Se2 Cu3 Cu8 132.60(18) . .
Cu6 Cu3 Cu8 70.40(13) . .
Cu5 Cu3 Cu8 70.09(13) 5_575 .
Cu7 Cu3 Cu2 53.6(4) . .
Se6 Cu3 Cu2 94.42(14) . .
Se4 Cu3 Cu2 141.46(18) . .
Se2 Cu3 Cu2 52.34(9) . .
Cu6 Cu3 Cu2 12.46(5) . .
Cu5 Cu3 Cu2 81.30(13) 5_575 .
Cu8 Cu3 Cu2 80.77(13) . .
Cu7 Cu3 Cu4 54.5(4) . .
Se6 Cu3 Cu4 53.73(9) . .
Se4 Cu3 Cu4 93.52(14) . .
Se2 Cu3 Cu4 141.86(18) . .
Cu6 Cu3 Cu4 80.25(13) . .
Cu5 Cu3 Cu4 79.78(13) 5_575 .
Cu8 Cu3 Cu4 12.29(4) . .
Cu2 Cu3 Cu4 89.54(13) . .
Cu7 Cu3 Cu1 55.8(4) . 5_575
Se6 Cu3 Cu1 141.75(18) . 5_575
Se4 Cu3 Cu1 50.39(9) . 5_575
Se2 Cu3 Cu1 92.97(13) . 5_575
Cu6 Cu3 Cu1 82.90(13) . 5_575
Cu5 Cu3 Cu1 13.40(4) 5_575 5_575
Cu8 Cu3 Cu1 80.31(13) . 5_575
Cu2 Cu3 Cu1 91.37(13) . 5_575
Cu4 Cu3 Cu1 88.61(13) . 5_575
Cu8 Cu4 Se1 103.9(2) . .
Cu8 Cu4 Se3 99.6(2) . .
Se1 Cu4 Se3 122.43(7) . .
Cu8 Cu4 Se6 90.6(2) . .
Se1 Cu4 Se6 113.59(6) . .
Se3 Cu4 Se6 117.90(6) . .
Cu8 Cu4 Cu6 43.48(19) . 5_575
Se1 Cu4 Cu6 97.44(7) . 5_575
Se3 Cu4 Cu6 66.92(6) . 5_575
Se6 Cu4 Cu6 130.66(8) . 5_575
Cu8 Cu4 Cu7 36.67(19) . .
Se1 Cu4 Cu7 131.15(8) . .
Se3 Cu4 Cu7 97.44(7) . .
Se6 Cu4 Cu7 59.04(5) . .
Cu6 Cu4 Cu7 71.63(7) 5_575 .
Cu8 Cu4 Cu5 44.35(18) . .
Se1 Cu4 Cu5 61.27(5) . .
Se3 Cu4 Cu5 131.99(8) . .
Se6 Cu4 Cu5 96.46(6) . .
Cu6 Cu4 Cu5 65.25(7) 5_575 .
Cu7 Cu4 Cu5 71.37(6) . .
Cu8 Cu4 Cu2 57.7(2) . 5_575
Se1 Cu4 Cu2 99.29(6) . 5_575
Se3 Cu4 Cu2 53.44(5) . 5_575
Se6 Cu4 Cu2 139.45(8) . 5_575
Cu6 Cu4 Cu2 14.96(4) 5_575 5_575
Cu7 Cu4 Cu2 81.70(7) . 5_575
Cu5 Cu4 Cu2 78.58(7) . 5_575
Cu8 Cu4 Cu3 49.3(2) . .
Se1 Cu4 Cu3 138.48(10) . .
Se3 Cu4 Cu3 95.81(9) . .
Se6 Cu4 Cu3 49.01(9) . .
Cu6 Cu4 Cu3 82.21(10) 5_575 .
Cu7 Cu4 Cu3 12.63(7) . .
Cu5 Cu4 Cu3 81.81(10) . .
Cu2 Cu4 Cu3 90.63(10) 5_575 .
Cu8 Cu4 Cu1 58.10(19) . .
Se1 Cu4 Cu1 50.34(4) . .
Se3 Cu4 Cu1 143.51(7) . .
Se6 Cu4 Cu1 92.67(5) . .
Cu6 Cu4 Cu1 78.22(7) 5_575 .
Cu7 Cu4 Cu1 80.90(6) . .
Cu5 Cu4 Cu1 14.47(3) . .
Cu2 Cu4 Cu1 90.56(6) 5_575 .
Cu3 Cu4 Cu1 89.68(10) . .
Cu1 Cu5 Cu7 135.70(18) . 5_575
Cu1 Cu5 Cu6 117.92(17) . .
Cu7 Cu5 Cu6 93.84(9) 5_575 .
Cu1 Cu5 Cu8 122.03(16) . .
Cu7 Cu5 Cu8 91.04(9) 5_575 .
Cu6 Cu5 Cu8 81.07(9) . .
Cu1 Cu5 Cu3 121.95(19) . 5_575
Cu7 Cu5 Cu3 13.76(10) 5_575 5_575
Cu6 Cu5 Cu3 104.35(13) . 5_575
Cu8 Cu5 Cu3 101.29(12) . 5_575
Cu1 Cu5 Se4 70.36(14) . 5_575
Cu7 Cu5 Se4 69.73(6) 5_575 5_575
Cu6 Cu5 Se4 110.88(8) . 5_575
Cu8 Cu5 Se4 157.48(9) . 5_575
Cu3 Cu5 Se4 57.95(10) 5_575 5_575
Cu1 Cu5 Se1 67.31(13) . .
Cu7 Cu5 Se1 109.26(7) 5_575 .
Cu6 Cu5 Se1 138.81(8) . .
Cu8 Cu5 Se1 65.37(5) . .
Cu3 Cu5 Se1 105.05(11) 5_575 .
Se4 Cu5 Se1 109.01(6) 5_575 .
Cu1 Cu5 Cu2 104.53(16) . .
Cu7 Cu5 Cu2 101.24(8) 5_575 .
Cu6 Cu5 Cu2 14.89(5) . .
Cu8 Cu5 Cu2 93.88(7) . .
Cu3 Cu5 Cu2 109.31(12) 5_575 .
Se4 Cu5 Cu2 101.10(6) 5_575 .
Se1 Cu5 Cu2 142.80(7) . .
Cu1 Cu5 Cu4 109.88(15) . .
Cu7 Cu5 Cu4 98.67(8) 5_575 .
Cu6 Cu5 Cu4 91.14(8) . .
Cu8 Cu5 Cu4 13.04(5) . .
Cu3 Cu5 Cu4 106.92(12) 5_575 .
Se4 Cu5 Cu4 155.28(7) 5_575 .
Se1 Cu5 Cu4 52.86(4) . .
Cu2 Cu5 Cu4 102.60(7) . .
Cu1 Cu5 Se5 58.13(14) . .
Cu7 Cu5 Se5 152.05(8) 5_575 .
Cu6 Cu5 Se5 62.14(6) . .
Cu8 Cu5 Se5 98.45(7) . .
Cu3 Cu5 Se5 153.92(11) 5_575 .
Se4 Cu5 Se5 104.01(6) 5_575 .
Se1 Cu5 Se5 98.58(5) . .
Cu2 Cu5 Se5 52.14(4) . .
Cu4 Cu5 Se5 96.04(6) . .
Cu1 Cu5 Cu6 151.96(16) . 5_575
Cu7 Cu5 Cu6 42.89(7) 5_575 5_575
Cu6 Cu5 Cu6 88.26(8) . 5_575
Cu8 Cu5 Cu6 48.18(7) . 5_575
Cu3 Cu5 Cu6 53.53(11) 5_575 5_575
Se4 Cu5 Cu6 111.42(7) 5_575 5_575
Se1 Cu5 Cu6 86.58(6) . 5_575
Cu2 Cu5 Cu6 102.50(8) . 5_575
Cu4 Cu5 Cu6 56.29(6) . 5_575
Se5 Cu5 Cu6 140.29(7) . 5_575
Cu1 Cu5 Cu8 145.24(16) . 5_575
Cu7 Cu5 Cu8 46.46(6) 5_575 5_575
Cu6 Cu5 Cu8 47.84(6) . 5_575
Cu8 Cu5 Cu8 89.60(8) . 5_575
Cu3 Cu5 Cu8 56.53(11) 5_575 5_575
Se4 Cu5 Cu8 85.43(5) 5_575 5_575
Se1 Cu5 Cu8 146.63(7) . 5_575
Cu2 Cu5 Cu8 55.02(5) . 5_575
Cu4 Cu5 Cu8 102.53(8) . 5_575
Se5 Cu5 Cu8 107.05(6) . 5_575
Cu6 Cu5 Cu8 60.05(6) 5_575 5_575
Cu1 Cu5 H0 166.19(19) . .
Cu7 Cu5 H0 57.83(7) 5_575 .
Cu6 Cu5 H0 51.38(6) . .
Cu8 Cu5 H0 52.09(6) . .
Cu3 Cu5 H0 71.59(11) 5_575 .
Se4 Cu5 H0 119.97(7) 5_575 .
Se1 Cu5 H0 113.90(6) . .
Cu2 Cu5 H0 65.73(5) . .
Cu4 Cu5 H0 65.04(5) . .
Se5 Cu5 H0 108.71(6) . .
Cu6 Cu5 H0 36.88(4) 5_575 .
Cu8 Cu5 H0 37.50(4) 5_575 .
Cu2 Cu6 Cu7 137.5(2) . .
Cu2 Cu6 Cu8 113.9(2) . 5_575
Cu7 Cu6 Cu8 94.67(9) . 5_575
Cu2 Cu6 Cu5 116.8(2) . .
Cu7 Cu6 Cu5 96.50(10) . .
Cu8 Cu6 Cu5 83.10(8) 5_575 .
Cu2 Cu6 Cu3 123.8(2) . .
Cu7 Cu6 Cu3 13.80(11) . .
Cu8 Cu6 Cu3 104.78(13) 5_575 .
Cu5 Cu6 Cu3 106.72(14) . .
Cu2 Cu6 Se2 73.21(18) . .
Cu7 Cu6 Se2 69.65(7) . .
Cu8 Cu6 Se2 103.97(7) 5_575 .
Cu5 Cu6 Se2 164.68(11) . .
Cu3 Cu6 Se2 58.56(11) . .
Cu2 Cu6 Se5 64.51(18) . .
Cu7 Cu6 Se5 109.32(9) . .
Cu8 Cu6 Se5 144.41(9) 5_575 .
Cu5 Cu6 Se5 68.74(6) . .
Cu3 Cu6 Se5 103.90(12) . .
Se2 Cu6 Se5 108.80(6) . .
Cu2 Cu6 Cu4 101.5(2) . 5_575
Cu7 Cu6 Cu4 102.26(9) . 5_575
Cu8 Cu6 Cu4 13.27(5) 5_575 5_575
Cu5 Cu6 Cu4 93.06(8) . 5_575
Cu3 Cu6 Cu4 110.24(12) . 5_575
Se2 Cu6 Cu4 96.24(6) . 5_575
Se5 Cu6 Cu4 144.83(9) . 5_575
Cu2 Cu6 Cu1 102.8(2) . .
Cu7 Cu6 Cu1 105.26(9) . .
Cu8 Cu6 Cu1 95.20(8) 5_575 .
Cu5 Cu6 Cu1 15.57(5) . .
Cu3 Cu6 Cu1 112.90(13) . .
Se2 Cu6 Cu1 160.42(8) . .
Se5 Cu6 Cu1 53.96(4) . .
Cu4 Cu6 Cu1 103.34(7) 5_575 .
Cu2 Cu6 Se3 54.6(2) . 5_575
Cu7 Cu6 Se3 152.12(9) . 5_575
Cu8 Cu6 Se3 61.75(7) 5_575 5_575
Cu5 Cu6 Se3 95.13(8) . 5_575
Cu3 Cu6 Se3 153.08(12) . 5_575
Se2 Cu6 Se3 100.19(6) . 5_575
Se5 Cu6 Se3 98.50(7) . 5_575
Cu4 Cu6 Se3 51.80(5) 5_575 5_575
Cu1 Cu6 Se3 92.29(7) . 5_575
Cu2 Cu6 Cu5 147.1(2) . 5_575
Cu7 Cu6 Cu5 44.33(6) . 5_575
Cu8 Cu6 Cu5 50.37(6) 5_575 5_575
Cu5 Cu6 Cu5 91.74(8) . 5_575
Cu3 Cu6 Cu5 54.86(11) . 5_575
Se2 Cu6 Cu5 82.85(6) . 5_575
Se5 Cu6 Cu5 146.81(9) . 5_575
Cu4 Cu6 Cu5 58.46(5) 5_575 5_575
Cu1 Cu6 Cu5 107.04(7) . 5_575
Se3 Cu6 Cu5 110.15(6) 5_575 5_575
Cu2 Cu6 Cu8 151.1(2) . .
Cu7 Cu6 Cu8 46.70(7) . .
Cu8 Cu6 Cu8 91.34(8) 5_575 .
Cu5 Cu6 Cu8 49.93(6) . .
Cu3 Cu6 Cu8 57.05(12) . .
Se2 Cu6 Cu8 115.60(8) . .
Se5 Cu6 Cu8 86.89(6) . .
Cu4 Cu6 Cu8 104.49(8) 5_575 .
Cu1 Cu6 Cu8 59.17(5) . .
Se3 Cu6 Cu8 139.98(7) 5_575 .
Cu5 Cu6 Cu8 60.44(6) 5_575 .
Cu2 Cu6 H0 162.7(3) . .
Cu7 Cu6 H0 59.62(8) . .
Cu8 Cu6 H0 54.01(6) 5_575 .
Cu5 Cu6 H0 53.57(6) . .
Cu3 Cu6 H0 73.42(13) . .
Se2 Cu6 H0 119.75(9) . .
Se5 Cu6 H0 116.71(8) . .
Cu4 Cu6 H0 67.17(6) 5_575 .
Cu1 Cu6 H0 68.91(6) . .
Se3 Cu6 H0 109.43(8) 5_575 .
Cu5 Cu6 H0 38.17(5) 5_575 .
Cu8 Cu6 H0 37.34(5) . .
Cu3 Cu7 Cu6 125.0(4) . .
Cu3 Cu7 Cu5 123.8(4) . 5_575
Cu6 Cu7 Cu5 92.77(9) . 5_575
Cu3 Cu7 Cu8 124.7(4) . .
Cu6 Cu7 Cu8 90.64(9) . .
Cu5 Cu7 Cu8 89.66(9) 5_575 .
Cu3 Cu7 Se6 64.9(4) . .
Cu6 Cu7 Se6 102.56(8) . .
Cu5 Cu7 Se6 151.97(8) 5_575 .
Cu8 Cu7 Se6 67.12(6) . .
Cu3 Cu7 Cu2 113.5(4) . .
Cu6 Cu7 Cu2 11.51(6) . .
Cu5 Cu7 Cu2 100.33(8) 5_575 .
Cu8 Cu7 Cu2 99.28(8) . .
Se6 Cu7 Cu2 98.82(6) . .
Cu3 Cu7 Se2 68.2(4) . .
Cu6 Cu7 Se2 65.19(6) . .
Cu5 Cu7 Se2 101.09(7) 5_575 .
Cu8 Cu7 Se2 153.74(9) . .
Se6 Cu7 Se2 106.61(6) . .
Cu2 Cu7 Se2 55.45(5) . .
Cu3 Cu7 Se4 66.0(4) . .
Cu6 Cu7 Se4 153.13(9) . .
Cu5 Cu7 Se4 64.05(6) 5_575 .
Cu8 Cu7 Se4 101.98(7) . .
Se6 Cu7 Se4 104.19(6) . .
Cu2 Cu7 Se4 153.31(7) . .
Se2 Cu7 Se4 104.27(6) . .
Cu3 Cu7 Cu4 112.9(4) . .
Cu6 Cu7 Cu4 98.86(9) . .
Cu5 Cu7 Cu4 97.71(8) 5_575 .
Cu8 Cu7 Cu4 11.84(5) . .
Se6 Cu7 Cu4 57.13(5) . .
Cu2 Cu7 Cu4 106.17(7) . .
Se2 Cu7 Cu4 155.74(7) . .
Se4 Cu7 Cu4 97.67(6) . .
Cu3 Cu7 Cu1 111.4(4) . 5_575
Cu6 Cu7 Cu1 102.06(8) . 5_575
Cu5 Cu7 Cu1 12.40(5) 5_575 5_575
Cu8 Cu7 Cu1 97.67(8) . 5_575
Se6 Cu7 Cu1 151.06(7) . 5_575
Cu2 Cu7 Cu1 108.15(7) . 5_575
Se2 Cu7 Cu1 97.39(6) . 5_575
Se4 Cu7 Cu1 53.17(4) . 5_575
Cu4 Cu7 Cu1 104.06(7) . 5_575
Cu3 Cu7 Cu8 146.6(4) . 5_575
Cu6 Cu7 Cu8 45.32(7) . 5_575
Cu5 Cu7 Cu8 47.49(6) 5_575 5_575
Cu8 Cu7 Cu8 88.64(8) . 5_575
Se6 Cu7 Cu8 141.02(7) . 5_575
Cu2 Cu7 Cu8 53.78(5) . 5_575
Se2 Cu7 Cu8 81.50(5) . 5_575
Se4 Cu7 Cu8 110.66(6) . 5_575
Cu4 Cu7 Cu8 100.47(8) . 5_575
Cu1 Cu7 Cu8 57.54(5) 5_575 5_575
Cu3 Cu7 Cu6 147.8(4) . 5_575
Cu6 Cu7 Cu6 87.16(9) . 5_575
Cu5 Cu7 Cu6 45.58(6) 5_575 5_575
Cu8 Cu7 Cu6 44.56(6) . 5_575
Se6 Cu7 Cu6 111.23(6) . 5_575
Cu2 Cu7 Cu6 98.65(9) . 5_575
Se2 Cu7 Cu6 137.10(7) . 5_575
Se4 Cu7 Cu6 85.55(6) . 5_575
Cu4 Cu7 Cu6 54.11(6) . 5_575
Cu1 Cu7 Cu6 55.25(5) 5_575 5_575
Cu8 Cu7 Cu6 56.34(6) 5_575 5_575
Cu3 Cu7 H0 179.1(5) . .
Cu6 Cu7 H0 55.58(7) . .
Cu5 Cu7 H0 56.45(6) 5_575 .
Cu8 Cu7 H0 54.37(6) . .
Se6 Cu7 H0 114.40(7) . .
Cu2 Cu7 H0 67.07(6) . .
Se2 Cu7 H0 112.64(7) . .
Se4 Cu7 H0 113.81(7) . .
Cu4 Cu7 H0 66.21(6) . .
Cu1 Cu7 H0 68.82(6) 5_575 .
Cu8 Cu7 H0 34.27(4) 5_575 .
Cu6 Cu7 H0 31.59(5) 5_575 .
Cu4 Cu8 Cu7 131.5(2) . .
Cu4 Cu8 Cu6 123.3(2) . 5_575
Cu7 Cu8 Cu6 92.49(9) . 5_575
Cu4 Cu8 Cu5 122.6(2) . .
Cu7 Cu8 Cu5 91.55(8) . .
Cu6 Cu8 Cu5 81.44(9) 5_575 .
Cu4 Cu8 Cu2 108.6(2) . 5_575
Cu7 Cu8 Cu2 100.92(8) . 5_575
Cu6 Cu8 Cu2 15.68(6) 5_575 5_575
Cu5 Cu8 Cu2 94.45(8) . 5_575
Cu4 Cu8 Cu3 118.4(2) . .
Cu7 Cu8 Cu3 13.08(9) . .
Cu6 Cu8 Cu3 102.42(12) 5_575 .
Cu5 Cu8 Cu3 101.32(12) . .
Cu2 Cu8 Cu3 108.46(11) 5_575 .
Cu4 Cu8 Se6 73.1(2) . .
Cu7 Cu8 Se6 64.19(6) . .
Cu6 Cu8 Se6 155.23(9) 5_575 .
Cu5 Cu8 Se6 106.11(7) . .
Cu2 Cu8 Se6 154.43(7) 5_575 .
Cu3 Cu8 Se6 53.29(10) . .
Cu4 Cu8 Se3 64.38(19) . .
Cu7 Cu8 Se3 106.37(7) . .
Cu6 Cu8 Se3 70.56(7) 5_575 .
Cu5 Cu8 Se3 147.03(9) . .
Cu2 Cu8 Se3 55.62(5) 5_575 .
Cu3 Cu8 Se3 101.41(11) . .
Se6 Cu8 Se3 106.59(6) . .
Cu4 Cu8 Se1 60.59(19) . .
Cu7 Cu8 Se1 148.10(8) . .
Cu6 Cu8 Se1 102.72(8) 5_575 .
Cu5 Cu8 Se1 63.82(5) . .
Cu2 Cu8 Se1 100.93(6) 5_575 .
Cu3 Cu8 Se1 148.20(11) . .
Se6 Cu8 Se1 101.73(6) . .
Se3 Cu8 Se1 105.11(6) . .
Cu4 Cu8 Cu1 109.1(2) . .
Cu7 Cu8 Cu1 98.90(8) . .
Cu6 Cu8 Cu1 93.65(8) 5_575 .
Cu5 Cu8 Cu1 14.53(4) . .
Cu2 Cu8 Cu1 105.14(7) 5_575 .
Cu3 Cu8 Cu1 106.41(11) . .
Se6 Cu8 Cu1 97.95(6) . .
Se3 Cu8 Cu1 150.47(7) . .
Se1 Cu8 Cu1 52.82(4) . .
Cu4 Cu8 Cu6 147.3(2) . .
Cu7 Cu8 Cu6 42.66(6) . .
Cu6 Cu8 Cu6 88.65(8) 5_575 .
Cu5 Cu8 Cu6 49.00(6) . .
Cu2 Cu8 Cu6 103.83(8) 5_575 .
Cu3 Cu8 Cu6 52.55(10) . .
Se6 Cu8 Cu6 79.68(6) . .
Se3 Cu8 Cu6 143.14(7) . .
Se1 Cu8 Cu6 109.08(6) . .
Cu1 Cu8 Cu6 56.78(5) . .
Cu4 Cu8 Cu5 146.3(2) . 5_575
Cu7 Cu8 Cu5 43.88(6) . 5_575
Cu6 Cu8 Cu5 49.06(6) 5_575 5_575
Cu5 Cu8 Cu5 90.40(8) . 5_575
Cu2 Cu8 Cu5 57.28(6) 5_575 5_575
Cu3 Cu8 Cu5 53.38(10) . 5_575
Se6 Cu8 Cu5 106.59(6) . 5_575
Se3 Cu8 Cu5 84.32(5) . 5_575
Se1 Cu8 Cu5 146.14(7) . 5_575
Cu1 Cu8 Cu5 104.40(7) . 5_575
Cu6 Cu8 Cu5 59.51(5) . 5_575
Cu4 Cu8 H0 172.3(2) . .
Cu7 Cu8 H0 56.21(6) . .
Cu6 Cu8 H0 52.29(7) 5_575 .
Cu5 Cu8 H0 52.60(6) . .
Cu2 Cu8 H0 67.55(6) 5_575 .
Cu3 Cu8 H0 69.29(11) . .
Se6 Cu8 H0 113.38(8) . .
Se3 Cu8 H0 115.83(7) . .
Se1 Cu8 H0 112.91(7) . .
Cu1 Cu8 H0 66.69(6) . .
Cu6 Cu8 H0 36.37(5) . .
Cu5 Cu8 H0 37.80(4) 5_575 .
C1 N1 C2 122.6(4) . .
C1 N1 C4 122.9(4) . .
C2 N1 C4 114.3(4) . .
C6 N2 C7 123.4(4) . .
C6 N2 C9 122.4(4) . .
C7 N2 C9 114.2(4) . .
C11 N3 C14 122.3(4) . .
C11 N3 C12 123.7(4) . .
C14 N3 C12 113.9(4) . .
C1 Se1 Cu4 107.51(13) . .
C1 Se1 Cu1 102.92(13) . .
Cu4 Se1 Cu1 80.52(6) . .
C1 Se1 Cu5 96.31(13) . .
Cu4 Se1 Cu5 65.87(6) . .
Cu1 Se1 Cu5 18.31(4) . .
C1 Se1 Cu8 103.33(13) . .
Cu4 Se1 Cu8 15.49(4) . .
Cu1 Se1 Cu8 66.47(5) . .
Cu5 Se1 Cu8 50.81(5) . .
C1 Se2 Cu2 112.65(13) 5_575 .
C1 Se2 Cu3 105.95(16) 5_575 .
Cu2 Se2 Cu3 74.79(11) . .
C1 Se2 Cu6 107.05(13) 5_575 .
Cu2 Se2 Cu6 17.63(4) . .
Cu3 Se2 Cu6 59.24(11) . .
C1 Se2 Cu7 101.65(13) 5_575 .
Cu2 Se2 Cu7 61.86(6) . .
Cu3 Se2 Cu7 15.80(9) . .
Cu6 Se2 Cu7 45.16(6) . .
C6 Se3 Cu4 106.78(14) . .
C6 Se3 Cu2 109.39(14) . 5_575
Cu4 Se3 Cu2 74.49(6) . 5_575
C6 Se3 Cu8 100.58(14) . .
Cu4 Se3 Cu8 16.03(4) . .
Cu2 Se3 Cu8 61.97(6) 5_575 .
C6 Se3 Cu6 105.26(14) . 5_575
Cu4 Se3 Cu6 61.28(6) . 5_575
Cu2 Se3 Cu6 14.92(4) 5_575 5_575
Cu8 Se3 Cu6 47.70(5) . 5_575
C6 Se4 Cu1 108.18(14) . 5_575
C6 Se4 Cu3 106.99(17) . .
Cu1 Se4 Cu3 77.60(11) 5_575 .
C6 Se4 Cu5 103.86(14) . 5_575
Cu1 Se4 Cu5 19.03(4) 5_575 5_575
Cu3 Se4 Cu5 60.45(11) . 5_575
C6 Se4 Cu7 102.37(14) . .
Cu1 Se4 Cu7 64.39(5) 5_575 .
Cu3 Se4 Cu7 15.57(9) . .
Cu5 Se4 Cu7 46.22(5) 5_575 .
C11 Se5 Cu2 112.75(14) . .
C11 Se5 Cu1 97.06(13) . .
Cu2 Se5 Cu1 76.83(6) . .
C11 Se5 Cu6 100.79(14) . .
Cu2 Se5 Cu6 16.91(4) . .
Cu1 Se5 Cu6 65.31(5) . .
C11 Se5 Cu5 95.01(13) . .
Cu2 Se5 Cu5 62.12(5) . .
Cu1 Se5 Cu5 16.85(4) . .
Cu6 Se5 Cu5 49.12(5) . .
C11 Se6 Cu3 115.74(17) . .
C11 Se6 Cu4 96.06(13) . .
Cu3 Se6 Cu4 77.25(12) . .
C11 Se6 Cu7 106.60(14) . .
Cu3 Se6 Cu7 16.13(9) . .
Cu4 Se6 Cu7 63.83(6) . .
C11 Se6 Cu8 94.67(13) . .
Cu3 Se6 Cu8 63.23(12) . .
Cu4 Se6 Cu8 16.27(4) . .
Cu7 Se6 Cu8 48.69(5) . .

loop_
_geom_bond_atom_site_label_1
_geom_bond_atom_site_label_2
_geom_bond_distance
_geom_bond_site_symmetry_2
C1 N1 1.311(5) .
C1 Se2 1.887(4) 5_575
C1 Se1 1.892(4) .
C2 N1 1.487(6) .
C2 C3 1.500(8) .
C2 H2A 0.9900 .
C2 H2B 0.9900 .
C3 H3A 0.9800 .
C3 H3B 0.9800 .
C3 H3C 0.9800 .
C4 C5 1.474(9) .
C4 N1 1.488(6) .
C4 H4A 0.9900 .
C4 H4B 0.9900 .
C5 H5A 0.9800 .
C5 H5B 0.9800 .
C5 H5C 0.9800 .
C6 N2 1.326(6) .
C6 Se4 1.880(5) .
C6 Se3 1.888(5) .
C7 N2 1.470(7) .
C7 C8 1.501(9) .
C7 H7A 0.9900 .
C7 H7B 0.9900 .
C8 H8A 0.9800 .
C8 H8B 0.9800 .
C8 H8C 0.9800 .
C9 N2 1.475(7) .
C9 C10 1.506(8) .
C9 H9A 0.9900 .
C9 H9B 0.9900 .
C10 H10A 0.9800 .
C10 H10B 0.9800 .
C10 H10C 0.9800 .
C11 N3 1.320(6) .
C11 Se5 1.886(4) .
C11 Se6 1.891(4) .
C12 N3 1.472(6) .
C12 C13 1.522(7) .
C12 H12A 0.9900 .
C12 H12B 0.9900 .
C13 H13A 0.9800 .
C13 H13B 0.9800 .
C13 H13C 0.9800 .
C14 N3 1.471(6) .
C14 C15 1.484(9) .
C14 H14A 0.9900 .
C14 H14B 0.9900 .
C15 H15A 0.9800 .
C15 H15B 0.9800 .
C15 H15C 0.9800 .
C16 Cl1 1.714(9) .
C16 Cl1 1.858(14) 2
C16 H16A 0.9900 .
C16 H16B 0.9900 .
Cu1 Cu5 0.7965(15) .
Cu1 Se4 2.3001(13) 5_575
Cu1 Se5 2.3334(13) .
Cu1 Se1 2.3389(13) .
Cu1 Cu7 2.592(2) 5_575
Cu1 Cu6 2.622(2) .
Cu1 Cu8 2.692(2) .
Cu1 Cu2 2.878(2) .
Cu1 Cu3 2.916(4) 5_575
Cu1 Cu4 2.997(2) .
Cu2 Cu6 0.7406(16) .
Cu2 Se5 2.2982(15) .
Cu2 Se2 2.3411(15) .
Cu2 Se3 2.3430(14) 5_575
Cu2 Cu8 2.506(2) 5_575
Cu2 Cu7 2.506(2) .
Cu2 Cu5 2.573(2) .
Cu2 Cu4 2.811(2) 5_575
Cu2 Cu3 2.854(4) .
Cu3 Cu7 0.691(3) .
Cu3 Se6 2.254(4) .
Cu3 Se4 2.353(4) .
Cu3 Se2 2.358(4) .
Cu3 Cu6 2.375(5) .
Cu3 Cu5 2.415(5) 5_575
Cu3 Cu8 2.510(5) .
Cu3 Cu4 2.912(5) .
Cu3 Cu1 2.916(4) 5_575
Cu4 Cu8 0.7046(14) .
Cu4 Se1 2.2979(15) .
Cu4 Se3 2.3008(15) .
Cu4 Se6 2.4074(15) .
Cu4 Cu6 2.567(2) 5_575
Cu4 Cu7 2.573(2) .
Cu4 Cu5 2.631(2) .
Cu4 Cu2 2.811(2) 5_575
Cu5 Cu7 1.961(2) 5_575
Cu5 Cu6 2.153(2) .
Cu5 Cu8 2.183(2) .
Cu5 Cu3 2.415(5) 5_575
Cu5 Se4 2.4420(14) 5_575
Cu5 Se1 2.5277(14) .
Cu5 Se5 2.6538(16) .
Cu5 Cu6 2.803(2) 5_575
Cu5 Cu8 2.829(2) 5_575
Cu5 H0 1.7928(16) .
Cu6 Cu7 1.910(3) .
Cu6 Cu8 2.112(2) 5_575
Cu6 Se2 2.4451(16) .
Cu6 Se5 2.5175(16) .
Cu6 Cu4 2.567(2) 5_575
Cu6 Se3 2.693(2) 5_575
Cu6 Cu5 2.803(2) 5_575
Cu6 Cu8 2.818(3) .
Cu6 H0 1.7411(17) .
Cu7 Cu5 1.961(2) 5_575
Cu7 Cu8 2.051(2) .
Cu7 Se6 2.4580(15) .
Cu7 Se2 2.5255(15) .
Cu7 Se4 2.5478(16) .
Cu7 Cu1 2.591(2) 5_575
Cu7 Cu8 2.961(2) 5_575
Cu7 Cu6 3.008(2) 5_575
Cu7 H0 1.8209(17) .
Cu8 Cu6 2.112(2) 5_575
Cu8 Cu2 2.506(2) 5_575
Cu8 Se6 2.5156(16) .
Cu8 Se3 2.5160(16) .
Cu8 Se1 2.5604(16) .
Cu8 Cu5 2.829(2) 5_575
Cu8 H0 1.7807(16) .
Se2 C1 1.887(4) 5_575
Se3 Cu2 2.3428(14) 5_575
Se3 Cu6 2.693(2) 5_575
Se4 Cu1 2.3001(13) 5_575
Se4 Cu5 2.4421(14) 5_575
